data_7121368
loop_
_publ_author_name
'Sim, Ying'
'Tan, Davin'
'Ganguly, Rakesh'
'Li, Yongxin'
'Garc\'ia, Felipe'

_publ_section_title
;
 Orthogonality in main group compounds: a direct one-step synthesis of
 air- and moisture-stable cyclophosphazanes by mechanochemistry.
;
_journal_issue 50
_journal_name_full 'Chemical communications (Cambridge, England)'
_journal_page_first 6800
_journal_page_last 6803
_journal_paper_doi 10.1039/c8cc01043a
_journal_volume 54
_journal_year 2018
_chemical_formula_sum 'C32 H52 Cl N7 O P2 S2'
_chemical_formula_weight 712.31
_space_group_crystal_system triclinic
_space_group_IT_number 2
_space_group_name_Hall '-P 1'
_space_group_name_H-M_alt 'P -1'
_symmetry_space_group_name_Hall '-P 1'
_symmetry_space_group_name_H-M 'P -1'
_atom_sites_solution_hydrogens mixed
_audit_update_record
;
2018-01-26 deposited with the CCDC.
2018-03-06 downloaded from the CCDC.
;
_cell_angle_alpha 75.8067(18)
_cell_angle_beta 87.554(2)
_cell_angle_gamma 72.0615(19)
_cell_formula_units_Z 2
_cell_length_a 9.1079(7)
_cell_length_b 11.4296(8)
_cell_length_c 19.8336(15)
_cell_measurement_reflns_used 5062
_cell_measurement_temperature 153.(2)
_cell_measurement_theta_max 25.4969
_cell_measurement_theta_min 2.3519
_cell_volume 1903.1(2)
_computing_cell_refinement 'SAINT V8.37A (Bruker AXS Inc., 2015)'
_computing_data_collection 'APEX3 (Bruker AXS Inc., 2015)'
_computing_data_reduction 'SAINT V8.37A (Bruker AXS Inc., 2015)'
_computing_molecular_graphics 'XP (Bruker AXS Inc., 2015)'
_computing_publication_material 'APEX3 (Bruker AXS Inc., 2015)'
_computing_structure_refinement 'SHELXL-2014/7 (Sheldrick, 2014)'
_computing_structure_solution 'XS, VERSION 2013/1'
_diffrn_ambient_temperature 153.(2)
_diffrn_detector_area_resol_mean 8.3333
_diffrn_measured_fraction_theta_full 0.998
_diffrn_measured_fraction_theta_max 0.998
_diffrn_measurement_device_type 'CCD area detector'
_diffrn_measurement_method 'phi and omega scans'
_diffrn_radiation_monochromator graphite
_diffrn_radiation_type MoK\a
_diffrn_radiation_wavelength 0.71073
_diffrn_reflns_av_R_equivalents 0.0585
_diffrn_reflns_av_unetI/netI 0.0612
_diffrn_reflns_limit_h_max 12
_diffrn_reflns_limit_h_min -12
_diffrn_reflns_limit_k_max 15
_diffrn_reflns_limit_k_min -15
_diffrn_reflns_limit_l_max 26
_diffrn_reflns_limit_l_min -26
_diffrn_reflns_number 31949
_diffrn_reflns_theta_full 28.07
_diffrn_reflns_theta_max 28.07
_diffrn_reflns_theta_min 1.93
_diffrn_source 'fine-focus sealed tube'
_diffrn_source_type 'Bruker KappaCCD'
_exptl_absorpt_coefficient_mu 0.329
_exptl_absorpt_correction_T_max 0.96
_exptl_absorpt_correction_T_min 0.88
_exptl_absorpt_correction_type multi-scan
_exptl_absorpt_process_details
;
SADABS-2014/5 - Bruker AXS area detector scaling and absorption correction
;
_exptl_crystal_colour colourless
_exptl_crystal_density_diffrn 1.243
_exptl_crystal_density_method 'not measured'
_exptl_crystal_description block
_exptl_crystal_F_000 760
_exptl_crystal_size_max 0.320
_exptl_crystal_size_mid 0.160
_exptl_crystal_size_min 0.120
_refine_diff_density_max 0.371
_refine_diff_density_min -0.441
_refine_ls_extinction_method none
_refine_ls_goodness_of_fit_ref 1.078
_refine_ls_hydrogen_treatment mixed
_refine_ls_matrix_type full
_refine_ls_number_parameters 471
_refine_ls_number_reflns 9229
_refine_ls_number_restraints 216
_refine_ls_restrained_S_all 1.089
_refine_ls_R_factor_all 0.0691
_refine_ls_R_factor_gt 0.0456
_refine_ls_shift/su_max 0.000
_refine_ls_shift/su_mean 0.000
_refine_ls_structure_factor_coef Fsqd
_refine_ls_weighting_details 'w=1/[\s^2^(Fo^2^)+(0.0650P)^2^] where P=(Fo^2^+2Fc^2^)/3'
_refine_ls_weighting_scheme calc
_refine_ls_wR_factor_gt 0.1145
_refine_ls_wR_factor_ref 0.1319
_reflns_number_gt 6818
_reflns_number_total 9229
_reflns_threshold_expression 'I > 2\s(I)'
_cod_data_source_file c8cc01043a2.cif
_cod_data_source_block fg520
_cod_depositor_comments
;
The following automatic conversions were performed:

'_exptl_absorpt_correction_type' value 'Multi-Scan' changed to
'multi-scan' according to
/home/data/users/saulius/crontab/automatic-downloads/rss-feeds/RSC/lib/dictionaries/cif_core.dic
dictionary named 'cif_core.dic' version 2.4.2 from 2011-04-26.

Automatic conversion script
Id: cif_fix_values 4973 2017-02-22 13:04:09Z antanas 

 Adding full bibliography for 7121365--7121370.cif.
;
_cod_database_code 7121368

loop_
_space_group_symop_operation_xyz
'x, y, z'
'-x, -y, -z'

loop_
_atom_site_type_symbol
_atom_site_label
_atom_site_fract_x
_atom_site_fract_y
_atom_site_fract_z
_atom_site_U_iso_or_equiv
_atom_site_adp_type
_atom_site_calc_flag
_atom_site_refinement_flags_adp
_atom_site_refinement_flags_occupancy
_atom_site_refinement_flags_posn
_atom_site_occupancy
_atom_site_disorder_assembly
_atom_site_disorder_group
C C1 0.5812(3) 0.1753(2) 0.11972(10) 0.0238(4) Uani d . . . 1 . .
C C2 0.7165(3) 0.0626(2) 0.11117(12) 0.0321(5) Uani d . . . 1 . .
H H2A 0.7628 0.0127 0.157 0.048 Uiso calc U . R 1 . .
H H2B 0.794 0.0931 0.0826 0.048 Uiso calc U . R 1 . .
H H2C 0.6798 0.0093 0.0883 0.048 Uiso calc U . R 1 . .
C C3 0.5066(3) 0.2515(2) 0.04835(12) 0.0378(6) Uani d . . . 1 . .
H H3A 0.47 0.1972 0.0263 0.057 Uiso calc U . R 1 . .
H H3B 0.5828 0.2824 0.019 0.057 Uiso calc U . R 1 . .
H H3C 0.4192 0.3238 0.0539 0.057 Uiso calc U . R 1 . .
C C4 0.6332(3) 0.2596(2) 0.15616(13) 0.0377(6) Uani d . . . 1 . .
H H4A 0.5442 0.3313 0.1609 0.057 Uiso calc U . R 1 . .
H H4B 0.711 0.2913 0.1286 0.057 Uiso calc U . R 1 . .
H H4C 0.6777 0.2102 0.2024 0.057 Uiso calc U . R 1 . .
C C5 0.2055(3) -0.0324(2) 0.27192(11) 0.0257(5) Uani d . . . 1 . .
C C6 0.2875(3) -0.1745(2) 0.28768(13) 0.0368(6) Uani d . . . 1 . .
H H6A 0.3043 -0.2018 0.2441 0.055 Uiso calc U . R 1 . .
H H6B 0.2237 -0.2196 0.3176 0.055 Uiso calc U . R 1 . .
H H6C 0.3872 -0.1935 0.3115 0.055 Uiso calc U . R 1 . .
C C7 0.0520(3) 0.0008(2) 0.23229(14) 0.0404(6) Uani d . . . 1 . .
H H7A 0.003 0.0928 0.2209 0.061 Uiso calc U . R 1 . .
H H7B -0.0161 -0.0409 0.2613 0.061 Uiso calc U . R 1 . .
H H7C 0.0708 -0.0283 0.1892 0.061 Uiso calc U . R 1 . .
C C8 0.1761(3) 0.0140(3) 0.33810(13) 0.0446(7) Uani d . . . 1 . .
H H8A 0.2745 -0.0057 0.3632 0.067 Uiso calc U . R 1 . .
H H8B 0.1091 -0.0282 0.3676 0.067 Uiso calc U . R 1 . .
H H8C 0.1258 0.1059 0.3263 0.067 Uiso calc U . R 1 . .
C C9 0.4076(2) 0.23928(19) 0.34116(10) 0.0198(4) Uani d . . . 1 . .
C C10 0.3455(3) 0.36732(19) 0.34109(11) 0.0276(5) Uani d . . . 1 . .
H H10 0.2955 0.4266 0.3 0.033 Uiso calc U . R 1 . .
C C11 0.3556(3) 0.4090(2) 0.40013(11) 0.0310(5) Uani d . . . 1 . .
H H11 0.3116 0.4961 0.3996 0.037 Uiso calc U . R 1 . .
C C12 0.4306(3) 0.3225(2) 0.46027(11) 0.0263(5) Uani d . . . 1 . .
C C13 0.4952(3) 0.1957(2) 0.46006(11) 0.0293(5) Uani d . . . 1 . .
H H13 0.5475 0.1369 0.5009 0.035 Uiso calc U . R 1 . .
C C14 0.4845(3) 0.15344(19) 0.40121(10) 0.0253(5) Uani d . . . 1 . .
H H14 0.5294 0.0663 0.4017 0.03 Uiso calc U . R 1 . .
C C15 0.4354(3) 0.3644(2) 0.52302(11) 0.0304(5) Uani d . . . 1 . .
C C16 0.0761(2) 0.22543(18) 0.04716(9) 0.0174(4) Uani d . . . 1 . .
C C17 0.0740(3) 0.1477(2) 0.00341(11) 0.0274(5) Uani d . . . 1 . .
H H17 0.1451 0.0646 0.0118 0.033 Uiso calc U . R 1 . .
C C18 -0.0315(3) 0.1909(2) -0.05231(11) 0.0283(5) Uani d . . . 1 . .
H H18 -0.0321 0.1369 -0.0818 0.034 Uiso calc U . R 1 . .
C C19 -0.1361(2) 0.31181(19) -0.06564(10) 0.0230(4) Uani d . . . 1 . .
C C20 -0.1344(3) 0.3888(2) -0.02207(12) 0.0300(5) Uani d . . . 1 . .
H H20 -0.2058 0.4719 -0.0307 0.036 Uiso calc U . R 1 . .
C C21 -0.0301(3) 0.34685(19) 0.03389(11) 0.0254(5) Uani d . . . 1 . .
H H21 -0.0308 0.401 0.0635 0.03 Uiso calc U . R 1 . .
C C22 -0.2479(3) 0.3567(2) -0.12317(12) 0.0292(5) Uani d . . . 1 . .
C C23 0.7080(3) 0.6793(2) 0.18368(12) 0.0424(7) Uani d . . . 1 . .
H H23A 0.5994 0.7185 0.1945 0.051 Uiso calc U . R 1 . .
H H23B 0.7621 0.7439 0.1779 0.051 Uiso calc U . R 1 . .
C C24 0.7112(3) 0.6397(3) 0.11678(12) 0.0443(7) Uani d . . . 1 . .
H H24A 0.8181 0.5975 0.1069 0.066 Uiso calc U . R 1 . .
H H24B 0.667 0.7146 0.0788 0.066 Uiso calc U . R 1 . .
H H24C 0.6505 0.5809 0.1209 0.066 Uiso calc U . R 1 . .
C C25 0.8387(3) 0.6113(2) 0.30104(12) 0.0320(5) Uani d . . . 1 . .
H H25A 0.8747 0.5376 0.3414 0.038 Uiso calc U . R 1 . .
H H25B 0.7512 0.675 0.3159 0.038 Uiso calc U . R 1 . .
C C26 0.9684(3) 0.6680(2) 0.27992(15) 0.0434(7) Uani d . . . 1 . .
H H26A 1.047 0.6124 0.2569 0.065 Uiso calc U . R 1 . .
H H26B 1.0147 0.6768 0.3214 0.065 Uiso calc U . R 1 . .
H H26C 0.9274 0.7517 0.2478 0.065 Uiso calc U . R 1 . .
C C27 0.6767(3) 0.4923(2) 0.26983(13) 0.0361(6) Uani d . . . 1 . .
H H27A 0.6207 0.4864 0.2297 0.043 Uiso calc U . R 1 . .
H H27B 0.5994 0.5362 0.2993 0.043 Uiso calc U . R 1 . .
C C28 0.7605(4) 0.3605(3) 0.31148(15) 0.0536(8) Uani d . . . 1 . .
H H28A 0.8409 0.318 0.2834 0.08 Uiso calc U . R 1 . .
H H28B 0.6871 0.3122 0.3244 0.08 Uiso calc U . R 1 . .
H H28C 0.808 0.3655 0.3537 0.08 Uiso calc U . R 1 . .
Cl Cl1 0.08311(6) 0.39687(5) 0.19473(3) 0.03085(14) Uani d . . . 1 . .
N N1 0.46095(19) 0.13130(14) 0.16207(8) 0.0164(3) Uani d . . . 1 . .
N N2 0.30288(19) 0.03702(15) 0.22771(8) 0.0179(3) Uani d . . . 1 . .
N N3 0.3862(2) 0.20594(16) 0.27952(9) 0.0216(4) Uani d . . . 1 . .
H H3N 0.321(3) 0.258(2) 0.2555(13) 0.032 Uiso d U . . 1 . .
N N4 0.1758(2) 0.19133(16) 0.10575(9) 0.0228(4) Uani d . . . 1 . .
H H4N 0.155(3) 0.243(2) 0.1298(13) 0.034 Uiso d U . . 1 . .
N N5 0.4380(3) 0.39658(19) 0.57282(10) 0.0395(5) Uani d . . . 1 . .
N N6 -0.3382(3) 0.3937(2) -0.16756(11) 0.0414(5) Uani d . . . 1 . .
N N7 0.7832(2) 0.56943(16) 0.24354(9) 0.0235(4) Uani d . . . 1 . .
H H1N 0.868(3) 0.520(2) 0.2266(13) 0.035 Uiso d U . . 1 . .
P P1 0.45336(6) 0.07893(5) 0.24887(2) 0.01648(12) Uani d . . . 1 . .
P P2 0.32610(6) 0.07077(4) 0.14109(2) 0.01653(12) Uani d . . . 1 . .
S S1 0.62934(6) -0.04766(5) 0.30094(3) 0.02630(14) Uani d . . . 1 . .
S S2 0.38411(7) -0.06311(5) 0.09341(3) 0.02648(14) Uani d . . . 1 . .
C C1S 1.1660(10) 0.7232(9) 0.4827(5) 0.0393(16) Uani d U P . 0.5 A 1
H H1S1 1.2419 0.6611 0.5185 0.047 Uiso calc U P R 0.5 A 1
H H1S2 1.2233 0.76 0.4441 0.047 Uiso calc U P R 0.5 A 1
C C2S 1.0692(17) 0.8209(19) 0.5118(9) 0.057(3) Uani d U P . 0.5 A 1
H H2S1 1.1017 0.8982 0.4979 0.069 Uiso calc U P R 0.5 A 1
H H2S2 1.0733 0.793 0.5633 0.069 Uiso calc U P R 0.5 A 1
C C3S 0.8920(9) 0.8488(8) 0.4804(5) 0.073(2) Uani d U P . 0.5 A 1
H H3S1 0.819 0.8441 0.5187 0.087 Uiso calc U P R 0.5 A 1
H H3S2 0.8559 0.9341 0.4483 0.087 Uiso calc U P R 0.5 A 1
C C4S 0.9006(11) 0.7593(11) 0.4464(6) 0.098(3) Uani d U P . 0.5 A 1
H H4S1 0.8766 0.7999 0.3963 0.117 Uiso calc U P R 0.5 A 1
H H4S2 0.822 0.7168 0.464 0.117 Uiso calc U P R 0.5 A 1
O O1 1.0665(18) 0.6558(11) 0.4553(7) 0.121(4) Uani d U P . 0.5 A 1
C C1SX 1.1379(16) 0.6943(14) 0.4970(7) 0.095(4) Uani d U P . 0.5 B 2
H H1S3 1.2449 0.6971 0.4888 0.114 Uiso calc U P R 0.5 B 2
H H1S4 1.1392 0.6183 0.5343 0.114 Uiso calc U P R 0.5 B 2
C C2SX 1.0319(18) 0.818(2) 0.5145(10) 0.070(4) Uani d U P . 0.5 B 2
H H2S3 1.0663 0.8346 0.557 0.084 Uiso calc U P R 0.5 B 2
H H2S4 1.0143 0.894 0.4751 0.084 Uiso calc U P R 0.5 B 2
C C5S 0.9175(11) 0.7732(10) 0.5240(5) 0.091(2) Uani d U P . 0.5 B 2
H H5S1 0.8192 0.8433 0.513 0.11 Uiso calc U P R 0.5 B 2
H H5S2 0.9175 0.7273 0.5734 0.11 Uiso calc U P R 0.5 B 2
C C6S 0.9311(11) 0.6843(11) 0.4778(5) 0.081(2) Uani d U P . 0.5 B 2
H H6S1 0.9486 0.5961 0.5054 0.097 Uiso calc U P R 0.5 B 2
H H6S2 0.8377 0.7103 0.4472 0.097 Uiso calc U P R 0.5 B 2
O O2S 1.0657(10) 0.6974(8) 0.4377(4) 0.0544(15) Uani d U P . 0.5 B 2

loop_
_atom_site_aniso_label
_atom_site_aniso_U_11
_atom_site_aniso_U_22
_atom_site_aniso_U_33
_atom_site_aniso_U_12
_atom_site_aniso_U_13
_atom_site_aniso_U_23
C1 0.0224(11) 0.0287(11) 0.0212(10) -0.0094(9) 0.0048(8) -0.0066(8)
C2 0.0193(12) 0.0439(13) 0.0333(12) -0.0071(10) 0.0090(9) -0.0143(10)
C3 0.0411(15) 0.0408(14) 0.0256(12) -0.0124(12) 0.0045(11) 0.0014(10)
C4 0.0404(15) 0.0410(14) 0.0430(14) -0.0261(12) 0.0084(12) -0.0146(11)
C5 0.0234(12) 0.0293(11) 0.0258(11) -0.0117(9) 0.0041(9) -0.0053(9)
C6 0.0420(15) 0.0305(12) 0.0371(13) -0.0180(11) -0.0011(11) 0.0020(10)
C7 0.0243(13) 0.0464(15) 0.0499(16) -0.0155(11) -0.0018(11) -0.0044(12)
C8 0.0517(18) 0.0600(17) 0.0325(13) -0.0302(15) 0.0188(12) -0.0167(12)
C9 0.0191(10) 0.0257(10) 0.0175(9) -0.0083(8) 0.0009(8) -0.0090(8)
C10 0.0349(13) 0.0235(11) 0.0224(10) -0.0033(9) -0.0066(9) -0.0080(9)
C11 0.0409(14) 0.0249(11) 0.0279(11) -0.0046(10) -0.0061(10) -0.0135(9)
C12 0.0326(13) 0.0323(12) 0.0202(10) -0.0133(10) 0.0003(9) -0.0132(9)
C13 0.0374(14) 0.0299(12) 0.0187(10) -0.0083(10) -0.0056(9) -0.0040(9)
C14 0.0333(13) 0.0225(10) 0.0190(10) -0.0063(9) -0.0044(9) -0.0053(8)
C15 0.0379(14) 0.0337(12) 0.0233(11) -0.0142(11) 0.0000(10) -0.0094(9)
C16 0.0169(10) 0.0207(10) 0.0141(9) -0.0056(8) 0.0007(7) -0.0033(7)
C17 0.0294(13) 0.0244(11) 0.0253(11) 0.0010(9) -0.0094(9) -0.0102(9)
C18 0.0303(13) 0.0321(12) 0.0231(11) -0.0049(10) -0.0077(9) -0.0125(9)
C19 0.0208(11) 0.0275(11) 0.0194(10) -0.0081(9) -0.0051(8) -0.0018(8)
C20 0.0288(13) 0.0220(11) 0.0322(12) 0.0027(9) -0.0103(10) -0.0056(9)
C21 0.0273(12) 0.0215(10) 0.0263(11) -0.0019(9) -0.0064(9) -0.0097(8)
C22 0.0276(13) 0.0296(12) 0.0289(12) -0.0082(10) -0.0067(10) -0.0040(9)
C23 0.0467(17) 0.0316(13) 0.0300(13) 0.0130(11) -0.0081(12) -0.0031(10)
C24 0.0404(16) 0.0535(16) 0.0233(12) 0.0038(13) -0.0033(11) -0.0036(11)
C25 0.0356(14) 0.0338(12) 0.0311(12) -0.0100(10) -0.0004(10) -0.0169(10)
C26 0.0400(16) 0.0379(14) 0.0600(17) -0.0136(12) 0.0023(13) -0.0237(13)
C27 0.0278(13) 0.0483(15) 0.0389(13) -0.0157(11) 0.0027(11) -0.0178(11)
C28 0.066(2) 0.0565(18) 0.0445(16) -0.0396(16) -0.0081(15) 0.0047(13)
Cl1 0.0268(3) 0.0288(3) 0.0333(3) 0.0070(2) -0.0094(2) -0.0190(2)
N1 0.0163(8) 0.0199(8) 0.0134(7) -0.0047(7) 0.0003(6) -0.0057(6)
N2 0.0189(9) 0.0211(8) 0.0150(8) -0.0070(7) -0.0013(7) -0.0052(6)
N3 0.0227(10) 0.0199(9) 0.0179(8) 0.0028(7) -0.0079(7) -0.0074(7)
N4 0.0234(10) 0.0213(9) 0.0206(9) 0.0045(7) -0.0075(7) -0.0127(7)
N5 0.0546(15) 0.0453(12) 0.0261(10) -0.0202(11) 0.0013(10) -0.0164(9)
N6 0.0374(13) 0.0453(12) 0.0383(12) -0.0121(10) -0.0190(10) -0.0015(9)
N7 0.0221(10) 0.0226(9) 0.0221(9) 0.0003(7) -0.0021(7) -0.0076(7)
P1 0.0157(3) 0.0182(2) 0.0145(2) -0.0019(2) -0.00215(19) -0.00596(19)
P2 0.0162(3) 0.0169(2) 0.0154(2) -0.00095(19) -0.00282(19) -0.00670(19)
S1 0.0239(3) 0.0252(3) 0.0245(3) 0.0028(2) -0.0083(2) -0.0080(2)
S2 0.0276(3) 0.0220(3) 0.0276(3) 0.0036(2) -0.0084(2) -0.0148(2)
C1S 0.027(3) 0.055(4) 0.035(3) -0.011(3) -0.003(2) -0.011(3)
C2S 0.043(6) 0.070(5) 0.046(4) -0.009(4) 0.007(4) -0.005(4)
C3S 0.040(4) 0.076(5) 0.095(5) -0.008(3) 0.010(4) -0.023(4)
C4S 0.051(5) 0.126(7) 0.117(6) -0.015(5) 0.000(5) -0.047(5)
O1 0.114(6) 0.134(7) 0.122(7) -0.017(5) 0.003(5) -0.071(5)
C1SX 0.083(6) 0.116(7) 0.084(6) -0.001(5) -0.018(5) -0.053(5)
C2SX 0.060(7) 0.076(5) 0.068(5) 0.004(5) -0.006(5) -0.038(4)
C5S 0.063(5) 0.124(6) 0.097(5) -0.025(5) 0.039(4) -0.057(5)
C6S 0.044(4) 0.126(6) 0.095(5) -0.039(4) 0.022(4) -0.054(5)
O2S 0.046(3) 0.090(4) 0.044(3) -0.030(3) 0.013(2) -0.037(3)

loop_
_atom_type_symbol
_atom_type_description
_atom_type_scat_dispersion_real
_atom_type_scat_dispersion_imag
_atom_type_scat_source
C C 0.0033 0.0016 'International Tables Vol C Tables 4.2.6.8 and 6.1.1.4'
H H 0.0000 0.0000 'International Tables Vol C Tables 4.2.6.8 and 6.1.1.4'
N N 0.0061 0.0033 'International Tables Vol C Tables 4.2.6.8 and 6.1.1.4'
P P 0.1023 0.0942 'International Tables Vol C Tables 4.2.6.8 and 6.1.1.4'
S S 0.1246 0.1234 'International Tables Vol C Tables 4.2.6.8 and 6.1.1.4'
Cl Cl 0.1484 0.1585 'International Tables Vol C Tables 4.2.6.8 and 6.1.1.4'
O O 0.0106 0.0060 'International Tables Vol C Tables 4.2.6.8 and 6.1.1.4'

loop_
_geom_angle_atom_site_label_1
_geom_angle_atom_site_label_2
_geom_angle_atom_site_label_3
_geom_angle
N1 C1 C2 110.46(17)
N1 C1 C4 108.02(17)
C2 C1 C4 111.12(19)
N1 C1 C3 107.29(17)
C2 C1 C3 109.52(19)
C4 C1 C3 110.34(19)
N2 C5 C8 107.76(17)
N2 C5 C6 109.83(18)
C8 C5 C6 111.3(2)
N2 C5 C7 107.93(17)
C8 C5 C7 109.3(2)
C6 C5 C7 110.62(19)
C14 C9 C10 119.11(18)
C14 C9 N3 124.35(18)
C10 C9 N3 116.53(17)
C11 C10 C9 120.91(19)
C10 C11 C12 119.7(2)
C13 C12 C11 119.51(18)
C13 C12 C15 120.5(2)
C11 C12 C15 119.9(2)
C14 C13 C12 120.99(19)
C13 C14 C9 119.75(19)
N5 C15 C12 179.1(3)
C17 C16 C21 118.69(18)
C17 C16 N4 125.34(18)
C21 C16 N4 115.96(17)
C18 C17 C16 120.27(19)
C19 C18 C17 120.92(19)
C20 C19 C18 118.82(18)
C20 C19 C22 120.06(19)
C18 C19 C22 121.12(19)
C19 C20 C21 120.91(19)
C20 C21 C16 120.39(19)
N6 C22 C19 178.4(3)
C24 C23 N7 112.25(19)
N7 C25 C26 113.0(2)
N7 C27 C28 112.8(2)
C1 N1 P1 130.21(13)
C1 N1 P2 130.98(13)
P1 N1 P2 95.96(9)
C5 N2 P1 130.80(13)
C5 N2 P2 131.72(13)
P1 N2 P2 96.29(9)
C9 N3 P1 135.85(14)
C16 N4 P2 136.55(14)
C27 N7 C25 111.37(18)
C27 N7 C23 110.78(19)
C25 N7 C23 112.16(17)
N3 P1 N2 108.52(9)
N3 P1 N1 106.32(8)
N2 P1 N1 83.56(8)
N3 P1 S1 114.18(6)
N2 P1 S1 120.05(6)
N1 P1 S1 119.98(6)
N3 P1 P2 118.60(6)
N2 P1 P2 41.86(6)
N1 P1 P2 42.16(6)
S1 P1 P2 127.21(3)
N4 P2 N2 107.21(9)
N4 P2 N1 107.30(8)
N2 P2 N1 83.25(8)
N4 P2 S2 114.63(6)
N2 P2 S2 120.00(6)
N1 P2 S2 120.02(6)
N4 P2 P1 118.28(6)
N2 P2 P1 41.84(6)
N1 P2 P1 41.88(5)
S2 P2 P1 127.10(3)
C2S C1S O1 109.6(10)
C1S C2S C3S 105.5(13)
C4S C3S C2S 106.5(10)
C3S C4S O1 112.5(9)
C1S O1 C4S 101.7(10)
O2S C1SX C2SX 100.5(11)
O2S C1SX C6S 47.5(6)
C2SX C1SX C6S 79.1(9)
O2S C1SX C5S 82.8(8)
C2SX C1SX C5S 39.1(7)
C6S C1SX C5S 43.9(5)
C5S C2SX C1SX 91.1(13)
C2SX C5S C6S 109.3(11)
C2SX C5S C1SX 49.8(10)
C6S C5S C1SX 66.0(6)
O2S C6S C5S 102.2(7)
O2S C6S C1SX 43.4(6)
C5S C6S C1SX 70.2(7)
C1SX O2S C6S 89.1(8)

loop_
_geom_bond_atom_site_label_1
_geom_bond_atom_site_label_2
_geom_bond_distance
C1 N1 1.487(3)
C1 C2 1.523(3)
C1 C4 1.524(3)
C1 C3 1.529(3)
C5 N2 1.487(3)
C5 C8 1.516(3)
C5 C6 1.522(3)
C5 C7 1.529(3)
C9 C14 1.395(3)
C9 C10 1.397(3)
C9 N3 1.404(2)
C10 C11 1.384(3)
C11 C12 1.394(3)
C12 C13 1.387(3)
C12 C15 1.446(3)
C13 C14 1.386(3)
C15 N5 1.138(3)
C16 C17 1.390(3)
C16 C21 1.395(3)
C16 N4 1.406(2)
C17 C18 1.385(3)
C18 C19 1.385(3)
C19 C20 1.380(3)
C19 C22 1.446(3)
C20 C21 1.383(3)
C22 N6 1.138(3)
C23 C24 1.500(3)
C23 N7 1.505(3)
C25 N7 1.501(3)
C25 C26 1.512(3)
C27 N7 1.499(3)
C27 C28 1.507(4)
N1 P1 1.6842(16)
N1 P2 1.6936(16)
N2 P1 1.6841(16)
N2 P2 1.6849(16)
N3 P1 1.6447(17)
N4 P2 1.6462(17)
P1 S1 1.9258(7)
P1 P2 2.5094(7)
P2 S2 1.9194(7)
C1S C2S 1.42(2)
C1S O1 1.544(19)
C2S C3S 1.664(18)
C3S C4S 1.337(12)
C4S O1 1.592(17)
C1SX O2S 1.360(18)
C1SX C2SX 1.56(2)
C1SX C6S 1.980(17)
C1SX C5S 2.039(17)
C2SX C5S 1.285(19)
C5S C6S 1.502(12)
C6S O2S 1.460(13)
